data_4117640
loop_
_publ_author_name
'Barry M. Trost'
'Steven M. Silverman'

_publ_contact_author_address 'Dept. of Chemistry, Stanford University'
_publ_contact_author_email ssilverman@stanford.edu
_publ_contact_author_name 'Steve Silverman'
_publ_contact_author_phone '858 761 2799'
_publ_section_title
;
 Enantioselective Construction of Pyrrolidines by Palladium-Catalyzed
 Asymmetric [3 + 2] Cycloaddition of Trimethylenemethane with Imines
;
_journal_name_full 'Journal of the American Chemical Society'
_journal_page_first 4941
_journal_page_last 4954
_journal_paper_doi 10.1021/ja210981a
_journal_volume 134
_journal_year 2012
_chemical_absolute_configuration rmad
_chemical_formula_moiety 'C21 H22 N2 O3 S'
_chemical_formula_sum 'C21 H22 N2 O3 S'
_chemical_formula_weight 382.47
_chemical_name_systematic
; 
 ? 
;
_space_group_IT_number 19
_symmetry_cell_setting orthorhombic
_symmetry_space_group_name_Hall 'P 2ac 2ab'
_symmetry_space_group_name_H-M 'P 21 21 21'
_atom_sites_solution_hydrogens geom
_atom_sites_solution_primary direct
_atom_sites_solution_secondary difmap
_audit_creation_method SHELXL-97
_cell_angle_alpha 90.00
_cell_angle_beta 90.00
_cell_angle_gamma 90.00
_cell_formula_units_Z 4
_cell_length_a 8.9014(2)
_cell_length_b 11.7597(2)
_cell_length_c 17.7704(4)
_cell_measurement_reflns_used 6090
_cell_measurement_temperature 100(2)
_cell_measurement_theta_max 68.87
_cell_measurement_theta_min 4.51
_cell_volume 1860.17(7)
_computing_cell_refinement 'Bruker SAINT v7.66A'
_computing_data_collection 'Bruker APEX-II v2009-9'
_computing_data_reduction 'Bruker SAINT v7.66A'
_computing_structure_refinement 'SHELXL-97 (Sheldrick, 2008)'
_computing_structure_solution 'SHELXS-97 (Sheldrick, 2008)'
_diffrn_ambient_temperature 100(2)
_diffrn_detector_area_resol_mean 8.33
_diffrn_measured_fraction_theta_full 0.952
_diffrn_measured_fraction_theta_max 0.952
_diffrn_measurement_device_type 'Bruker APEX'
_diffrn_measurement_method 'combination of \w and \f-scans '
_diffrn_radiation_monochromator graphite
_diffrn_radiation_source 'fine-focus sealed tube'
_diffrn_radiation_type CuK\a
_diffrn_radiation_wavelength 1.54178
_diffrn_reflns_av_R_equivalents 0.0175
_diffrn_reflns_av_sigmaI/netI 0.0265
_diffrn_reflns_limit_h_max 8
_diffrn_reflns_limit_h_min -10
_diffrn_reflns_limit_k_max 12
_diffrn_reflns_limit_k_min -13
_diffrn_reflns_limit_l_max 21
_diffrn_reflns_limit_l_min -20
_diffrn_reflns_number 8771
_diffrn_reflns_theta_full 69.45
_diffrn_reflns_theta_max 69.45
_diffrn_reflns_theta_min 4.51
_exptl_absorpt_coefficient_mu 1.748
_exptl_absorpt_correction_T_max 0.8585
_exptl_absorpt_correction_T_min 0.5272
_exptl_absorpt_correction_type numerical
_exptl_absorpt_process_details 'SADABS, Sheldrick, 2008'
_exptl_crystal_colour colorless
_exptl_crystal_density_diffrn 1.366
_exptl_crystal_description tablet
_exptl_crystal_F_000 808
_exptl_crystal_size_max 0.42
_exptl_crystal_size_mid 0.42
_exptl_crystal_size_min 0.09
_refine_diff_density_max 0.192
_refine_diff_density_min -0.260
_refine_diff_density_rms 0.036
_refine_ls_abs_structure_details 'Flack H D (1983), Acta Cryst. A39, 876-881, 1225 Friedel pairs measured'
_refine_ls_abs_structure_Flack 0.032(13)
_refine_ls_extinction_method none
_refine_ls_goodness_of_fit_ref 1.045
_refine_ls_hydrogen_treatment constr
_refine_ls_matrix_type full
_refine_ls_number_parameters 247
_refine_ls_number_reflns 3229
_refine_ls_number_restraints 0
_refine_ls_restrained_S_all 1.045
_refine_ls_R_factor_all 0.0259
_refine_ls_R_factor_gt 0.0252
_refine_ls_shift/su_max 0.001
_refine_ls_shift/su_mean 0.000
_refine_ls_structure_factor_coef Fsqd
_refine_ls_weighting_details 'calc w=1/[\s^2^(Fo^2^)+(0.0378P)^2^+0.2894P] where P=(Fo^2^+2Fc^2^)/3'
_refine_ls_weighting_scheme calc
_refine_ls_wR_factor_gt 0.0662
_refine_ls_wR_factor_ref 0.0666
_reflns_number_gt 3157
_reflns_number_total 3229
_reflns_threshold_expression >2sigma(I)
_cod_data_source_file ja210981a_si_004.cif
_cod_data_source_block su027
_cod_database_code 4117640

loop_
_symmetry_equiv_pos_as_xyz
'x, y, z'
'-x+1/2, -y, z+1/2'
'-x, y+1/2, -z+1/2'
'x+1/2, -y+1/2, -z'

loop_
_atom_site_label
_atom_site_type_symbol
_atom_site_fract_x
_atom_site_fract_y
_atom_site_fract_z
_atom_site_U_iso_or_equiv
_atom_site_adp_type
_atom_site_occupancy
_atom_site_symmetry_multiplicity
_atom_site_calc_flag
_atom_site_refinement_flags
S1 S 0.26715(4) 0.17503(3) 0.89181(2) 0.02194(10) Uani 1 1 d .
O1 O 0.24587(13) 0.29541(9) 0.90062(7) 0.0274(3) Uani 1 1 d .
O2 O 0.39540(13) 0.13211(10) 0.85221(7) 0.0295(3) Uani 1 1 d .
O3 O 0.03505(12) -0.03938(9) 0.99654(6) 0.0217(2) Uani 1 1 d .
N1 N 0.27432(15) 0.12469(10) 0.97744(7) 0.0199(3) Uani 1 1 d .
N2 N 0.20062(17) -0.19525(12) 1.13220(8) 0.0298(3) Uani 1 1 d .
C1 C 0.16746(17) 0.17278(14) 1.03239(9) 0.0202(3) Uani 1 1 d .
H1A H 0.0639 0.1717 1.0121 0.024 Uiso 1 1 calc R
H1B H 0.1947 0.2521 1.0452 0.024 Uiso 1 1 calc R
C2 C 0.18018(17) 0.09731(13) 1.10016(9) 0.0199(3) Uani 1 1 d .
C3 C 0.29239(17) 0.00303(13) 1.08362(9) 0.0200(3) Uani 1 1 d .
H3A H 0.3851 0.0207 1.1131 0.024 Uiso 1 1 calc R
C4 C 0.33712(17) 0.00945(13) 0.99775(10) 0.0196(3) Uani 1 1 d .
C5 C 0.27150(18) -0.08735(12) 0.95017(9) 0.0192(3) Uani 1 1 d .
C6 C 0.11692(18) -0.11059(14) 0.95237(9) 0.0197(3) Uani 1 1 d .
C7 C 0.0553(2) -0.19858(14) 0.91057(9) 0.0243(4) Uani 1 1 d .
H7A H -0.0490 -0.2149 0.9139 0.029 Uiso 1 1 calc R
C8 C 0.1474(2) -0.26266(15) 0.86384(10) 0.0299(4) Uani 1 1 d .
H8A H 0.1054 -0.3224 0.8346 0.036 Uiso 1 1 calc R
C9 C 0.2996(2) -0.24019(14) 0.85947(10) 0.0298(4) Uani 1 1 d .
H9A H 0.3617 -0.2836 0.8268 0.036 Uiso 1 1 calc R
C10 C 0.36136(19) -0.15369(13) 0.90308(9) 0.0246(4) Uani 1 1 d .
H10A H 0.4663 -0.1396 0.9008 0.029 Uiso 1 1 calc R
C11 C -0.12467(18) -0.05228(15) 0.99836(10) 0.0267(4) Uani 1 1 d .
H11A H -0.1685 0.0069 1.0304 0.040 Uiso 1 1 calc R
H11B H -0.1501 -0.1273 1.0187 0.040 Uiso 1 1 calc R
H11C H -0.1649 -0.0453 0.9472 0.040 Uiso 1 1 calc R
C12 C 0.10677(19) 0.11037(15) 1.16381(9) 0.0243(4) Uani 1 1 d .
H12A H 0.0387 0.1719 1.1697 0.029 Uiso 1 1 calc R
H12B H 0.1219 0.0582 1.2039 0.029 Uiso 1 1 calc R
C13 C 0.23917(17) -0.10940(13) 1.10933(9) 0.0216(3) Uani 1 1 d .
C14 C 0.50886(17) 0.01389(15) 0.99380(11) 0.0258(4) Uani 1 1 d .
H14A H 0.5403 0.0256 0.9415 0.039 Uiso 1 1 calc R
H14B H 0.5506 -0.0579 1.0125 0.039 Uiso 1 1 calc R
H14C H 0.5456 0.0768 1.0249 0.039 Uiso 1 1 calc R
C15 C 0.10379(19) 0.12237(14) 0.84686(9) 0.0209(3) Uani 1 1 d .
C16 C 0.1129(2) 0.02565(15) 0.80226(9) 0.0247(4) Uani 1 1 d .
H16A H 0.2073 -0.0094 0.7932 0.030 Uiso 1 1 calc R
C17 C -0.0169(2) -0.01930(14) 0.77101(9) 0.0258(4) Uani 1 1 d .
H17A H -0.0103 -0.0847 0.7398 0.031 Uiso 1 1 calc R
C18 C -0.1571(2) 0.02952(15) 0.78453(9) 0.0234(4) Uani 1 1 d .
C19 C -0.1629(2) 0.12844(14) 0.82773(9) 0.0229(4) Uani 1 1 d .
H19A H -0.2569 0.1646 0.8360 0.027 Uiso 1 1 calc R
C20 C -0.03395(18) 0.17493(14) 0.85888(9) 0.0211(3) Uani 1 1 d .
H20A H -0.0397 0.2423 0.8883 0.025 Uiso 1 1 calc R
C21 C -0.2984(2) -0.02269(16) 0.75381(10) 0.0315(4) Uani 1 1 d .
H21A H -0.2902 -0.0298 0.6990 0.047 Uiso 1 1 calc R
H21B H -0.3843 0.0258 0.7663 0.047 Uiso 1 1 calc R
H21C H -0.3128 -0.0982 0.7761 0.047 Uiso 1 1 calc R

loop_
_atom_site_aniso_label
_atom_site_aniso_U_11
_atom_site_aniso_U_22
_atom_site_aniso_U_33
_atom_site_aniso_U_23
_atom_site_aniso_U_13
_atom_site_aniso_U_12
S1 0.01894(18) 0.01900(19) 0.0279(2) 0.00388(15) 0.00509(15) -0.00028(15)
O1 0.0267(6) 0.0201(6) 0.0355(6) 0.0050(5) 0.0032(5) -0.0025(5)
O2 0.0229(6) 0.0283(7) 0.0372(7) 0.0052(6) 0.0109(5) 0.0020(5)
O3 0.0128(5) 0.0261(6) 0.0263(6) -0.0032(5) -0.0002(5) -0.0023(4)
N1 0.0180(6) 0.0159(6) 0.0257(7) -0.0007(5) 0.0003(5) 0.0013(6)
N2 0.0302(8) 0.0259(8) 0.0333(8) 0.0045(6) 0.0034(6) 0.0018(6)
C1 0.0177(7) 0.0186(8) 0.0243(8) -0.0030(7) -0.0018(6) 0.0024(7)
C2 0.0167(7) 0.0178(8) 0.0252(8) -0.0040(7) -0.0050(6) -0.0009(6)
C3 0.0155(7) 0.0204(8) 0.0242(8) -0.0028(6) -0.0043(6) 0.0006(6)
C4 0.0163(7) 0.0154(7) 0.0270(8) 0.0022(7) 0.0002(6) 0.0009(6)
C5 0.0209(8) 0.0153(7) 0.0215(7) 0.0008(6) 0.0005(6) -0.0011(6)
C6 0.0230(8) 0.0178(8) 0.0184(7) 0.0025(6) 0.0014(6) -0.0006(6)
C7 0.0289(8) 0.0211(8) 0.0230(8) 0.0033(6) -0.0020(6) -0.0081(7)
C8 0.0474(11) 0.0197(8) 0.0226(9) -0.0021(7) -0.0032(8) -0.0072(8)
C9 0.0473(11) 0.0186(8) 0.0236(9) -0.0009(7) 0.0078(8) 0.0059(8)
C10 0.0275(9) 0.0188(8) 0.0274(9) 0.0030(7) 0.0052(7) 0.0029(7)
C11 0.0154(8) 0.0341(10) 0.0306(9) 0.0058(8) 0.0005(7) -0.0032(7)
C12 0.0230(8) 0.0234(9) 0.0263(8) -0.0004(7) -0.0034(6) 0.0052(7)
C13 0.0200(8) 0.0224(8) 0.0225(7) -0.0011(6) -0.0022(7) 0.0055(7)
C14 0.0151(8) 0.0234(8) 0.0389(10) 0.0008(8) 0.0012(7) -0.0004(7)
C15 0.0254(8) 0.0197(8) 0.0176(8) 0.0042(7) 0.0029(6) 0.0007(7)
C16 0.0304(9) 0.0238(9) 0.0199(8) 0.0000(7) 0.0047(7) 0.0074(7)
C17 0.0398(10) 0.0207(8) 0.0168(8) -0.0010(7) 0.0009(7) 0.0037(8)
C18 0.0337(9) 0.0208(8) 0.0155(7) 0.0024(6) -0.0016(6) -0.0001(7)
C19 0.0258(8) 0.0236(9) 0.0193(8) 0.0008(7) 0.0004(6) 0.0047(7)
C20 0.0265(8) 0.0169(8) 0.0199(8) -0.0002(6) 0.0008(6) 0.0029(7)
C21 0.0391(11) 0.0285(9) 0.0268(9) -0.0025(8) -0.0049(8) -0.0037(8)

loop_
_atom_type_symbol
_atom_type_description
_atom_type_scat_dispersion_real
_atom_type_scat_dispersion_imag
_atom_type_scat_source
C C 0.0181 0.0091 'International Tables Vol C Tables 4.2.6.8 and 6.1.1.4'
H H 0.0000 0.0000 'International Tables Vol C Tables 4.2.6.8 and 6.1.1.4'
N N 0.0311 0.0180 'International Tables Vol C Tables 4.2.6.8 and 6.1.1.4'
O O 0.0492 0.0322 'International Tables Vol C Tables 4.2.6.8 and 6.1.1.4'
S S 0.3331 0.5567 'International Tables Vol C Tables 4.2.6.8 and 6.1.1.4'

loop_
_geom_angle_atom_site_label_1
_geom_angle_atom_site_label_2
_geom_angle_atom_site_label_3
_geom_angle
O2 S1 O1 120.37(7)
O2 S1 N1 107.38(7)
O1 S1 N1 105.11(7)
O2 S1 C15 108.02(8)
O1 S1 C15 106.58(8)
N1 S1 C15 108.99(7)
C6 O3 C11 118.72(13)
C1 N1 C4 115.12(12)
C1 N1 S1 116.88(10)
C4 N1 S1 124.21(11)
N1 C1 C2 104.82(12)
C12 C2 C1 125.71(14)
C12 C2 C3 125.28(15)
C1 C2 C3 109.01(13)
C13 C3 C2 112.47(13)
C13 C3 C4 115.01(13)
C2 C3 C4 108.51(13)
N1 C4 C14 109.15(13)
N1 C4 C5 113.17(13)
C14 C4 C5 112.36(14)
N1 C4 C3 100.40(12)
C14 C4 C3 107.32(13)
C5 C4 C3 113.66(12)
C10 C5 C6 118.01(14)
C10 C5 C4 121.81(14)
C6 C5 C4 120.17(14)
O3 C6 C7 123.83(14)
O3 C6 C5 114.94(14)
C7 C6 C5 121.21(15)
C6 C7 C8 119.44(16)
C9 C8 C7 120.54(16)
C8 C9 C10 119.71(17)
C9 C10 C5 121.04(16)
N2 C13 C3 177.02(17)
C16 C15 C20 120.24(15)
C16 C15 S1 119.73(13)
C20 C15 S1 119.98(13)
C17 C16 C15 119.47(15)
C16 C17 C18 121.31(15)
C17 C18 C19 118.14(16)
C17 C18 C21 121.22(15)
C19 C18 C21 120.64(16)
C20 C19 C18 121.18(16)
C19 C20 C15 119.59(15)
N1 C1 H1A 110.8
C2 C1 H1A 110.8
N1 C1 H1B 110.8
C2 C1 H1B 110.8
H1A C1 H1B 108.9
C13 C3 H3A 106.8
C2 C3 H3A 106.8
C4 C3 H3A 106.8
C6 C7 H7A 120.3
C8 C7 H7A 120.3
C9 C8 H8A 119.7
C7 C8 H8A 119.7
C8 C9 H9A 120.1
C10 C9 H9A 120.1
C9 C10 H10A 119.5
C5 C10 H10A 119.5
O3 C11 H11A 109.5
O3 C11 H11B 109.5
H11A C11 H11B 109.5
O3 C11 H11C 109.5
H11A C11 H11C 109.5
H11B C11 H11C 109.5
C2 C12 H12A 120.0
C2 C12 H12B 120.0
H12A C12 H12B 120.0
C4 C14 H14A 109.5
C4 C14 H14B 109.5
H14A C14 H14B 109.5
C4 C14 H14C 109.5
H14A C14 H14C 109.5
H14B C14 H14C 109.5
C17 C16 H16A 120.3
C15 C16 H16A 120.3
C16 C17 H17A 119.3
C18 C17 H17A 119.3
C20 C19 H19A 119.4
C18 C19 H19A 119.4
C19 C20 H20A 120.2
C15 C20 H20A 120.2
C18 C21 H21A 109.5
C18 C21 H21B 109.5
H21A C21 H21B 109.5
C18 C21 H21C 109.5
H21A C21 H21C 109.5
H21B C21 H21C 109.5

loop_
_geom_bond_atom_site_label_1
_geom_bond_atom_site_label_2
_geom_bond_distance
S1 O2 1.4330(12)
S1 O1 1.4368(11)
S1 N1 1.6339(13)
S1 C15 1.7709(18)
O3 C6 1.3596(19)
O3 C11 1.4302(19)
N1 C1 1.476(2)
N1 C4 1.5098(19)
N2 C13 1.141(2)
C1 C2 1.500(2)
C2 C12 1.315(2)
C2 C3 1.521(2)
C3 C13 1.477(2)
C3 C4 1.579(2)
C4 C14 1.531(2)
C4 C5 1.534(2)
C5 C10 1.396(2)
C5 C6 1.403(2)
C6 C7 1.387(2)
C7 C8 1.389(3)
C8 C9 1.382(3)
C9 C10 1.392(2)
C15 C16 1.389(2)
C15 C20 1.390(2)
C16 C17 1.387(3)
C17 C18 1.394(3)
C18 C19 1.395(2)
C18 C21 1.502(2)
C19 C20 1.387(2)
C1 H1A 0.9900
C1 H1B 0.9900
C3 H3A 1.0000
C7 H7A 0.9500
C8 H8A 0.9500
C9 H9A 0.9500
C10 H10A 0.9500
C11 H11A 0.9800
C11 H11B 0.9800
C11 H11C 0.9800
C12 H12A 0.9500
C12 H12B 0.9500
C14 H14A 0.9800
C14 H14B 0.9800
C14 H14C 0.9800
C16 H16A 0.9500
C17 H17A 0.9500
C19 H19A 0.9500
C20 H20A 0.9500
C21 H21A 0.9800
C21 H21B 0.9800
C21 H21C 0.9800

loop_
_geom_torsion_atom_site_label_1
_geom_torsion_atom_site_label_2
_geom_torsion_atom_site_label_3
_geom_torsion_atom_site_label_4
_geom_torsion
O2 S1 N1 C1 170.03(11)
O1 S1 N1 C1 40.74(12)
C15 S1 N1 C1 -73.19(13)
O2 S1 N1 C4 -33.02(14)
O1 S1 N1 C4 -162.31(12)
C15 S1 N1 C4 83.76(13)
C4 N1 C1 C2 10.94(17)
S1 N1 C1 C2 169.99(10)
N1 C1 C2 C12 178.40(16)
N1 C1 C2 C3 -1.41(16)
C12 C2 C3 C13 44.1(2)
C1 C2 C3 C13 -136.07(13)
C12 C2 C3 C4 172.50(15)
C1 C2 C3 C4 -7.69(16)
C1 N1 C4 C14 -127.56(15)
S1 N1 C4 C14 75.13(16)
C1 N1 C4 C5 106.52(15)
S1 N1 C4 C5 -50.79(17)
C1 N1 C4 C3 -14.97(16)
S1 N1 C4 C3 -172.28(10)
C13 C3 C4 N1 139.96(13)
C2 C3 C4 N1 13.03(15)
C13 C3 C4 C14 -106.04(15)
C2 C3 C4 C14 127.02(13)
C13 C3 C4 C5 18.82(19)
C2 C3 C4 C5 -108.12(14)
N1 C4 C5 C10 117.70(16)
C14 C4 C5 C10 -6.5(2)
C3 C4 C5 C10 -128.60(15)
N1 C4 C5 C6 -61.49(19)
C14 C4 C5 C6 174.32(14)
C3 C4 C5 C6 52.21(19)
C11 O3 C6 C7 -2.4(2)
C11 O3 C6 C5 176.08(14)
C10 C5 C6 O3 -176.97(14)
C4 C5 C6 O3 2.2(2)
C10 C5 C6 C7 1.6(2)
C4 C5 C6 C7 -179.18(15)
O3 C6 C7 C8 176.39(14)
C5 C6 C7 C8 -2.1(2)
C6 C7 C8 C9 0.8(3)
C7 C8 C9 C10 0.9(3)
C8 C9 C10 C5 -1.4(3)
C6 C5 C10 C9 0.1(2)
C4 C5 C10 C9 -179.08(14)
C2 C3 C13 N2 -86(3)
C4 C3 C13 N2 149(3)
O2 S1 C15 C16 21.40(15)
O1 S1 C15 C16 152.07(13)
N1 S1 C15 C16 -94.97(14)
O2 S1 C15 C20 -161.36(13)
O1 S1 C15 C20 -30.69(15)
N1 S1 C15 C20 82.27(14)
C20 C15 C16 C17 -1.2(2)
S1 C15 C16 C17 175.99(12)
C15 C16 C17 C18 -1.1(3)
C16 C17 C18 C19 2.9(2)
C16 C17 C18 C21 -176.90(16)
C17 C18 C19 C20 -2.4(2)
C21 C18 C19 C20 177.41(15)
C18 C19 C20 C15 0.1(2)
C16 C15 C20 C19 1.7(2)
S1 C15 C20 C19 -175.49(12)
